data_1501668
loop_
_publ_author_name
'Huang, Xiaoguang'
'Wang, Qin'
'Yan, Xuhuan'
'Xu, Jun'
'Liu, Weisheng'
'Wang, Qing'
'Tang, Yu'

_publ_section_title
;
 Encapsulating a Ternary Europium Complex in a Silica/Polymer Hybrid
 Matrix for High Performance Luminescence Application
;
_journal_issue 5
_journal_name_full 'The Journal of Physical Chemistry C'
_journal_page_first 2332
_journal_paper_doi 10.1021/jp109644j
_journal_volume 115
_journal_year 2011
_chemical_formula_sum 'C42 H48 Cl Eu N2 O11'
_chemical_formula_weight 944.23
_chemical_name_systematic
; 
 ? 
;
_space_group_IT_number 2
_symmetry_cell_setting triclinic
_symmetry_space_group_name_Hall '-P 1'
_symmetry_space_group_name_H-M 'P -1'
_atom_sites_solution_hydrogens geom
_atom_sites_solution_primary direct
_atom_sites_solution_secondary difmap
_audit_creation_method SHELXL-97
_cell_angle_alpha 110.1150(10)
_cell_angle_beta 106.6190(10)
_cell_angle_gamma 90.1280(10)
_cell_formula_units_Z 2
_cell_length_a 12.1445(5)
_cell_length_b 13.1978(6)
_cell_length_c 14.8062(7)
_cell_measurement_reflns_used 7794
_cell_measurement_temperature 296(2)
_cell_measurement_theta_max 29.24
_cell_measurement_theta_min 2.63
_cell_volume 2121.92(17)
_computing_cell_refinement 'Bruker SAINT'
_computing_data_collection 'Bruker APEX2'
_computing_data_reduction 'Bruker SAINT'
_computing_molecular_graphics 'Bruker SHELXTL'
_computing_publication_material 'Bruker SHELXTL'
_computing_structure_refinement 'SHELXL-97 (Sheldrick, 2008)'
_computing_structure_solution 'SHELXS-97 (Sheldrick, 2008)'
_diffrn_ambient_temperature 296(2)
_diffrn_measured_fraction_theta_full 0.984
_diffrn_measured_fraction_theta_max 0.984
_diffrn_measurement_device_type 'Bruker APEX-II CCD'
_diffrn_measurement_method '\f and \w scans'
_diffrn_radiation_monochromator graphite
_diffrn_radiation_source 'fine-focus sealed tube'
_diffrn_radiation_type MoK\a
_diffrn_radiation_wavelength 0.71073
_diffrn_reflns_av_R_equivalents 0.0147
_diffrn_reflns_av_sigmaI/netI 0.0306
_diffrn_reflns_limit_h_max 14
_diffrn_reflns_limit_h_min -7
_diffrn_reflns_limit_k_max 15
_diffrn_reflns_limit_k_min -15
_diffrn_reflns_limit_l_max 17
_diffrn_reflns_limit_l_min -17
_diffrn_reflns_number 11072
_diffrn_reflns_theta_full 25.50
_diffrn_reflns_theta_max 25.50
_diffrn_reflns_theta_min 1.54
_exptl_absorpt_coefficient_mu 1.601
_exptl_absorpt_correction_T_max 0.7401
_exptl_absorpt_correction_T_min 0.5740
_exptl_absorpt_correction_type multi-scan
_exptl_crystal_colour colorless
_exptl_crystal_density_diffrn 1.478
_exptl_crystal_density_method 'not measured'
_exptl_crystal_description block
_exptl_crystal_F_000 964
_exptl_crystal_size_max 0.39
_exptl_crystal_size_mid 0.35
_exptl_crystal_size_min 0.20
_refine_diff_density_max 1.182
_refine_diff_density_min -0.883
_refine_diff_density_rms 0.067
_refine_ls_extinction_coef 0.00042(18)
_refine_ls_extinction_expression Fc^*^=kFc[1+0.001xFc^2^\l^3^/sin(2\q)]^-1/4^
_refine_ls_extinction_method SHELXL
_refine_ls_goodness_of_fit_ref 0.906
_refine_ls_hydrogen_treatment constr
_refine_ls_matrix_type full
_refine_ls_number_parameters 526
_refine_ls_number_reflns 7766
_refine_ls_number_restraints 0
_refine_ls_restrained_S_all 0.906
_refine_ls_R_factor_all 0.0313
_refine_ls_R_factor_gt 0.0263
_refine_ls_shift/su_max 0.001
_refine_ls_shift/su_mean 0.000
_refine_ls_structure_factor_coef Fsqd
_refine_ls_weighting_details 'calc w=1/[\s^2^(Fo^2^)+(0.0396P)^2^+2.7299P] where P=(Fo^2^+2Fc^2^)/3'
_refine_ls_weighting_scheme calc
_refine_ls_wR_factor_gt 0.0649
_refine_ls_wR_factor_ref 0.0689
_reflns_number_gt 7044
_reflns_number_total 7766
_reflns_threshold_expression >2sigma(I)
_cod_data_source_file jp109644j_si_002.cif
_cod_data_source_block p1
_cod_depositor_comments
;
The following automatic conversions were performed:

'_symmetry_cell_setting' value 'Triclinic' changed to 'triclinic'
according to /home/saulius/struct/CIF-dictionaries/cif_core.dic
dictionary named 'cif_core.dic' version 2.4.1 from 2010-06-29.

Automatic conversion script
Id: cif_fix_values 1715 2011-07-08 13:25:40Z adriana 
;
_cod_original_cell_volume 2121.92(16)
_cod_original_sg_symbol_H-M P-1
_cod_database_code 1501668

loop_
_symmetry_equiv_pos_as_xyz
'x, y, z'
'-x, -y, -z'

loop_
_atom_site_label
_atom_site_type_symbol
_atom_site_fract_x
_atom_site_fract_y
_atom_site_fract_z
_atom_site_U_iso_or_equiv
_atom_site_adp_type
_atom_site_occupancy
_atom_site_symmetry_multiplicity
_atom_site_calc_flag
_atom_site_refinement_flags
Eu1 Eu 0.333096(12) 0.510075(11) 0.487018(10) 0.02610(6) Uani 1 1 d .
C1 C 0.4970(2) 0.6464(2) 0.4047(2) 0.0289(6) Uani 1 1 d .
C2 C 0.5043(3) 0.7431(2) 0.3749(2) 0.0315(6) Uani 1 1 d .
C3 C 0.4369(3) 0.8255(3) 0.4044(3) 0.0425(8) Uani 1 1 d .
H3 H 0.3876 0.8182 0.4401 0.051 Uiso 1 1 calc R
C4 C 0.4415(4) 0.9188(3) 0.3815(3) 0.0549(10) Uani 1 1 d .
H4 H 0.3951 0.9729 0.4011 0.066 Uiso 1 1 calc R
C5 C 0.5151(4) 0.9301(3) 0.3299(3) 0.0560(10) Uani 1 1 d .
H5 H 0.5199 0.9933 0.3160 0.067 Uiso 1 1 calc R
C6 C 0.5823(3) 0.8494(3) 0.2982(3) 0.0487(9) Uani 1 1 d .
H6 H 0.6317 0.8582 0.2630 0.058 Uiso 1 1 calc R
C7 C 0.5764(3) 0.7548(2) 0.3188(2) 0.0343(7) Uani 1 1 d .
C8 C 0.6530(3) 0.6550(3) 0.1858(3) 0.0436(8) Uani 1 1 d .
H8A H 0.7250 0.6950 0.1951 0.052 Uiso 1 1 calc R
H8B H 0.5900 0.6813 0.1459 0.052 Uiso 1 1 calc R
C9 C 0.6553(3) 0.5364(3) 0.1329(2) 0.0394(7) Uani 1 1 d .
C10 C 0.7521(3) 0.4977(3) 0.1045(2) 0.0425(8) Uani 1 1 d .
C11 C 0.7472(3) 0.3880(3) 0.0497(3) 0.0475(8) Uani 1 1 d .
H11 H 0.8096 0.3630 0.0271 0.057 Uiso 1 1 calc R
C12 C 0.6530(3) 0.3139(3) 0.0271(3) 0.0468(8) Uani 1 1 d .
C13 C 0.5591(3) 0.3518(3) 0.0602(2) 0.0426(8) Uani 1 1 d .
C14 C 0.5575(3) 0.4635(3) 0.1092(2) 0.0410(7) Uani 1 1 d .
C15 C 0.4605(3) 0.2745(3) 0.0495(2) 0.0514(9) Uani 1 1 d .
H15A H 0.3874 0.2917 0.0131 0.062 Uiso 1 1 calc R
H15B H 0.4707 0.2002 0.0133 0.062 Uiso 1 1 calc R
C16 C 0.3933(3) 0.2184(3) 0.1651(2) 0.0383(7) Uani 1 1 d .
C17 C 0.3118(3) 0.1379(3) 0.0878(3) 0.0516(9) Uani 1 1 d .
H17 H 0.2987 0.1313 0.0209 0.062 Uiso 1 1 calc R
C18 C 0.2505(3) 0.0678(3) 0.1119(3) 0.0561(10) Uani 1 1 d .
H18 H 0.1962 0.0135 0.0603 0.067 Uiso 1 1 calc R
C19 C 0.2677(3) 0.0760(3) 0.2091(3) 0.0563(10) Uani 1 1 d .
H19 H 0.2278 0.0265 0.2236 0.068 Uiso 1 1 calc R
C20 C 0.3459(3) 0.1596(3) 0.2867(3) 0.0445(8) Uani 1 1 d .
H20 H 0.3564 0.1672 0.3535 0.053 Uiso 1 1 calc R
C21 C 0.4078(3) 0.2311(2) 0.2652(2) 0.0330(6) Uani 1 1 d .
C22 C 0.4919(3) 0.3212(2) 0.3500(2) 0.0305(6) Uani 1 1 d .
C23 C 0.4508(3) 0.5050(3) 0.1358(3) 0.0479(8) Uani 1 1 d .
H23A H 0.3836 0.4574 0.0883 0.072 Uiso 1 1 calc R
H23B H 0.4443 0.5767 0.1336 0.072 Uiso 1 1 calc R
H23C H 0.4566 0.5074 0.2026 0.072 Uiso 1 1 calc R
C24 C 0.8607(3) 0.5716(3) 0.1318(3) 0.0592(10) Uani 1 1 d .
H24A H 0.9174 0.5299 0.1066 0.089 Uiso 1 1 calc R
H24B H 0.8906 0.6057 0.2039 0.089 Uiso 1 1 calc R
H24C H 0.8433 0.6262 0.1021 0.089 Uiso 1 1 calc R
C25 C 0.6578(4) 0.1956(3) -0.0313(3) 0.0669(12) Uani 1 1 d .
H25A H 0.6499 0.1528 0.0079 0.100 Uiso 1 1 calc R
H25B H 0.7306 0.1871 -0.0450 0.100 Uiso 1 1 calc R
H25C H 0.5960 0.1718 -0.0939 0.100 Uiso 1 1 calc R
C26 C 0.2138(3) 0.4901(3) 0.2341(3) 0.0453(8) Uani 1 1 d .
H26 H 0.2611 0.5556 0.2614 0.054 Uiso 1 1 calc R
C27 C 0.1564(3) 0.4505(4) 0.1310(3) 0.0548(10) Uani 1 1 d .
H27 H 0.1667 0.4883 0.0908 0.066 Uiso 1 1 calc R
C28 C 0.0853(3) 0.3563(4) 0.0896(3) 0.0576(10) Uani 1 1 d .
H28 H 0.0471 0.3283 0.0205 0.069 Uiso 1 1 calc R
C29 C 0.0698(3) 0.3015(3) 0.1518(3) 0.0483(9) Uani 1 1 d .
C30 C 0.1327(3) 0.3458(3) 0.2552(2) 0.0367(7) Uani 1 1 d .
C31 C -0.0062(3) 0.2023(3) 0.1140(3) 0.0626(11) Uani 1 1 d .
H31 H -0.0484 0.1731 0.0459 0.075 Uiso 1 1 calc R
C32 C -0.0168(3) 0.1518(3) 0.1757(3) 0.0620(11) Uani 1 1 d .
H32 H -0.0671 0.0883 0.1495 0.074 Uiso 1 1 calc R
C33 C 0.0467(3) 0.1925(3) 0.2806(3) 0.0487(9) Uani 1 1 d .
C34 C 0.1213(3) 0.2904(3) 0.3208(3) 0.0388(7) Uani 1 1 d .
C35 C 0.0427(3) 0.1381(3) 0.3450(3) 0.0597(11) Uani 1 1 d .
H35 H -0.0056 0.0736 0.3212 0.072 Uiso 1 1 calc R
C36 C 0.1099(3) 0.1796(3) 0.4435(3) 0.0568(10) Uani 1 1 d .
H36 H 0.1089 0.1434 0.4872 0.068 Uiso 1 1 calc R
C37 C 0.1801(3) 0.2775(3) 0.4777(3) 0.0455(8) Uani 1 1 d .
H37 H 0.2251 0.3053 0.5451 0.055 Uiso 1 1 calc R
C38 C 0.2085(4) 0.6094(3) 0.6932(3) 0.0583(10) Uani 1 1 d .
H38A H 0.2748 0.6552 0.7443 0.087 Uiso 1 1 calc R
H38B H 0.1606 0.5844 0.7245 0.087 Uiso 1 1 calc R
H38C H 0.1652 0.6498 0.6548 0.087 Uiso 1 1 calc R
C39 C 0.0574(4) 0.5989(4) 0.4298(4) 0.0855(16) Uani 1 1 d .
H39A H 0.0380 0.5227 0.4128 0.128 Uiso 1 1 calc R
H39B H 0.0309 0.6167 0.3701 0.128 Uiso 1 1 calc R
H39C H 0.0208 0.6396 0.4784 0.128 Uiso 1 1 calc R
C40 C 0.1443(6) 0.7786(7) 0.2092(5) 0.127(3) Uani 1 1 d .
H40A H 0.2235 0.7788 0.2096 0.190 Uiso 1 1 calc R
H40B H 0.1121 0.7056 0.1924 0.190 Uiso 1 1 calc R
H40C H 0.1406 0.8227 0.2748 0.190 Uiso 1 1 calc R
C41 C 0.1689(6) 0.9142(5) 0.5101(5) 0.1025(19) Uani 1 1 d .
H41A H 0.1413 0.9677 0.5590 0.154 Uiso 1 1 calc R
H41B H 0.1060 0.8804 0.4494 0.154 Uiso 1 1 calc R
H41C H 0.2277 0.9487 0.4953 0.154 Uiso 1 1 calc R
C42 C 0.3566(6) 0.9270(5) 0.8251(5) 0.108(2) Uani 1 1 d .
H42A H 0.4282 0.9701 0.8413 0.161 Uiso 1 1 calc R
H42B H 0.3691 0.8517 0.8075 0.161 Uiso 1 1 calc R
H42C H 0.3285 0.9489 0.8826 0.161 Uiso 1 1 calc R
N1 N 0.2049(2) 0.4399(2) 0.29586(19) 0.0365(6) Uani 1 1 d .
N2 N 0.1861(2) 0.3329(2) 0.4194(2) 0.0369(6) Uani 1 1 d .
O1 O 0.58368(18) 0.59511(18) 0.41659(17) 0.0375(5) Uani 1 1 d .
O2 O 0.40373(17) 0.62430(17) 0.41877(16) 0.0343(5) Uani 1 1 d .
O3 O 0.6375(2) 0.67063(18) 0.28355(16) 0.0384(5) Uani 1 1 d .
O4 O 0.4633(2) 0.2888(2) 0.15120(17) 0.0500(6) Uani 1 1 d .
O5 O 0.59759(19) 0.31634(18) 0.36926(17) 0.0438(6) Uani 1 1 d .
O6 O 0.45174(19) 0.40158(16) 0.40195(15) 0.0355(5) Uani 1 1 d .
O7 O 0.17854(19) 0.62493(19) 0.47129(18) 0.0453(6) Uani 1 1 d .
O8 O 0.2456(2) 0.5184(2) 0.62761(18) 0.0473(6) Uani 1 1 d .
O9 O 0.0840(4) 0.8186(6) 0.1405(4) 0.1397(19) Uani 1 1 d .
H9 H 0.0267 0.8424 0.1554 0.210 Uiso 1 1 calc R
O10 O 0.2144(5) 0.8368(3) 0.5485(3) 0.1108(14) Uani 1 1 d .
H10 H 0.2222 0.8582 0.6091 0.166 Uiso 1 1 calc R
O11 O 0.2787(5) 0.9412(4) 0.7471(3) 0.1226(16) Uani 1 1 d .
H11A H 0.2482 0.9963 0.7677 0.184 Uiso 1 1 calc R
Cl1 Cl 0.14953(13) 0.12877(11) 0.82086(14) 0.0985(5) Uani 1 1 d .

loop_
_atom_site_aniso_label
_atom_site_aniso_U_11
_atom_site_aniso_U_22
_atom_site_aniso_U_33
_atom_site_aniso_U_23
_atom_site_aniso_U_13
_atom_site_aniso_U_12
Eu1 0.02494(9) 0.02578(9) 0.02761(9) 0.00943(6) 0.00827(6) 0.00252(5)
C1 0.0318(15) 0.0310(15) 0.0225(13) 0.0093(12) 0.0065(11) 0.0014(12)
C2 0.0342(16) 0.0294(15) 0.0312(15) 0.0119(12) 0.0093(12) 0.0024(12)
C3 0.0471(19) 0.0369(17) 0.0468(19) 0.0147(15) 0.0196(16) 0.0080(14)
C4 0.068(3) 0.0366(19) 0.069(3) 0.0226(18) 0.030(2) 0.0194(17)
C5 0.079(3) 0.0337(18) 0.067(2) 0.0254(18) 0.029(2) 0.0094(18)
C6 0.065(2) 0.0387(19) 0.055(2) 0.0241(17) 0.0286(19) 0.0046(17)
C7 0.0373(17) 0.0322(16) 0.0349(16) 0.0139(13) 0.0109(13) 0.0027(13)
C8 0.055(2) 0.0467(19) 0.0418(18) 0.0224(16) 0.0264(16) 0.0098(16)
C9 0.0446(19) 0.0476(19) 0.0330(16) 0.0189(15) 0.0169(14) 0.0075(15)
C10 0.0442(19) 0.052(2) 0.0373(17) 0.0199(16) 0.0166(15) 0.0089(15)
C11 0.049(2) 0.056(2) 0.0432(19) 0.0194(17) 0.0198(16) 0.0151(17)
C12 0.057(2) 0.048(2) 0.0348(17) 0.0139(15) 0.0154(16) 0.0132(17)
C13 0.049(2) 0.049(2) 0.0298(16) 0.0143(15) 0.0121(14) 0.0014(16)
C14 0.0458(19) 0.051(2) 0.0298(16) 0.0172(15) 0.0130(14) 0.0085(15)
C15 0.062(2) 0.055(2) 0.0293(17) 0.0078(16) 0.0104(16) -0.0059(18)
C16 0.0386(17) 0.0312(16) 0.0384(17) 0.0050(13) 0.0112(14) 0.0000(13)
C17 0.049(2) 0.046(2) 0.043(2) 0.0013(16) 0.0064(16) -0.0056(16)
C18 0.045(2) 0.0359(19) 0.066(3) -0.0023(17) 0.0100(19) -0.0076(16)
C19 0.054(2) 0.0312(18) 0.082(3) 0.0105(18) 0.030(2) -0.0062(16)
C20 0.048(2) 0.0358(18) 0.051(2) 0.0119(15) 0.0220(16) 0.0025(15)
C21 0.0299(15) 0.0248(14) 0.0398(17) 0.0052(12) 0.0118(13) 0.0029(12)
C22 0.0366(17) 0.0273(15) 0.0298(15) 0.0097(12) 0.0140(13) 0.0027(12)
C23 0.0410(19) 0.059(2) 0.0430(19) 0.0164(17) 0.0149(16) 0.0052(16)
C24 0.051(2) 0.065(3) 0.064(3) 0.021(2) 0.025(2) 0.0050(19)
C25 0.081(3) 0.051(2) 0.067(3) 0.012(2) 0.034(2) 0.015(2)
C26 0.0370(18) 0.056(2) 0.0411(18) 0.0216(17) 0.0047(15) -0.0018(15)
C27 0.045(2) 0.076(3) 0.043(2) 0.027(2) 0.0056(17) 0.0025(19)
C28 0.047(2) 0.076(3) 0.0359(19) 0.0134(19) 0.0004(16) 0.000(2)
C29 0.0351(18) 0.055(2) 0.0416(19) 0.0080(17) 0.0035(15) 0.0025(16)
C30 0.0273(15) 0.0396(17) 0.0363(16) 0.0083(14) 0.0060(13) 0.0043(13)
C31 0.047(2) 0.061(3) 0.050(2) 0.001(2) -0.0054(18) -0.0117(19)
C32 0.047(2) 0.051(2) 0.064(3) 0.004(2) 0.0017(19) -0.0145(18)
C33 0.0352(18) 0.0416(19) 0.059(2) 0.0100(17) 0.0094(16) -0.0064(15)
C34 0.0299(16) 0.0350(17) 0.0439(18) 0.0064(14) 0.0096(14) 0.0034(13)
C35 0.049(2) 0.045(2) 0.080(3) 0.018(2) 0.018(2) -0.0122(17)
C36 0.056(2) 0.049(2) 0.073(3) 0.029(2) 0.022(2) -0.0032(18)
C37 0.0428(19) 0.0456(19) 0.051(2) 0.0207(17) 0.0135(16) -0.0022(15)
C38 0.060(2) 0.065(3) 0.051(2) 0.0140(19) 0.0276(19) 0.012(2)
C39 0.041(2) 0.089(4) 0.102(4) 0.012(3) 0.011(2) 0.021(2)
C40 0.109(5) 0.178(8) 0.096(5) 0.066(5) 0.015(4) 0.004(5)
C41 0.108(5) 0.084(4) 0.127(5) 0.044(4) 0.045(4) 0.026(3)
C42 0.133(6) 0.104(5) 0.094(4) 0.040(4) 0.041(4) 0.055(4)
N1 0.0300(13) 0.0398(15) 0.0350(14) 0.0122(12) 0.0046(11) 0.0030(11)
N2 0.0304(14) 0.0371(14) 0.0416(15) 0.0137(12) 0.0092(11) 0.0000(11)
O1 0.0353(12) 0.0448(13) 0.0443(12) 0.0267(10) 0.0166(10) 0.0097(10)
O2 0.0307(11) 0.0367(11) 0.0397(12) 0.0184(10) 0.0113(9) 0.0040(9)
O3 0.0499(13) 0.0389(12) 0.0373(12) 0.0193(10) 0.0226(10) 0.0118(10)
O4 0.0610(16) 0.0509(14) 0.0308(12) 0.0096(11) 0.0095(11) -0.0168(12)
O5 0.0327(12) 0.0420(13) 0.0449(13) -0.0008(10) 0.0144(10) 0.0002(10)
O6 0.0426(12) 0.0305(11) 0.0298(11) 0.0054(9) 0.0121(9) 0.0085(9)
O7 0.0332(12) 0.0459(13) 0.0543(14) 0.0167(11) 0.0114(11) 0.0136(10)
O8 0.0573(15) 0.0477(14) 0.0437(13) 0.0169(11) 0.0252(12) 0.0105(11)
O9 0.104(4) 0.215(6) 0.097(3) 0.049(4) 0.034(3) 0.016(4)
O10 0.155(4) 0.058(2) 0.103(3) 0.023(2) 0.023(3) 0.032(2)
O11 0.149(4) 0.111(4) 0.098(3) 0.023(3) 0.041(3) 0.057(3)
Cl1 0.0875(9) 0.0580(7) 0.1471(14) 0.0302(8) 0.0397(9) 0.0087(6)

loop_
_atom_type_symbol
_atom_type_description
_atom_type_scat_dispersion_real
_atom_type_scat_dispersion_imag
_atom_type_scat_source
C C 0.0033 0.0016 'International Tables Vol C Tables 4.2.6.8 and 6.1.1.4'
H H 0.0000 0.0000 'International Tables Vol C Tables 4.2.6.8 and 6.1.1.4'
Eu Eu -0.1578 3.6682 'International Tables Vol C Tables 4.2.6.8 and 6.1.1.4'
N N 0.0061 0.0033 'International Tables Vol C Tables 4.2.6.8 and 6.1.1.4'
O O 0.0106 0.0060 'International Tables Vol C Tables 4.2.6.8 and 6.1.1.4'
Cl Cl 0.1484 0.1585 'International Tables Vol C Tables 4.2.6.8 and 6.1.1.4'

loop_
_geom_angle_atom_site_label_1
_geom_angle_atom_site_label_2
_geom_angle_atom_site_label_3
_geom_angle
_geom_angle_site_symmetry_1
_geom_angle_site_symmetry_3
O6 Eu1 O1 73.90(7) . 2_666
O6 Eu1 O2 77.19(7) . .
O1 Eu1 O2 135.38(7) 2_666 .
O6 Eu1 O7 144.37(8) . .
O1 Eu1 O7 139.95(8) 2_666 .
O2 Eu1 O7 79.16(8) . .
O6 Eu1 O5 124.49(7) . 2_666
O1 Eu1 O5 93.58(8) 2_666 2_666
O2 Eu1 O5 75.77(8) . 2_666
O7 Eu1 O5 73.74(8) . 2_666
O6 Eu1 O8 138.03(8) . .
O1 Eu1 O8 65.39(8) 2_666 .
O2 Eu1 O8 141.01(8) . .
O7 Eu1 O8 74.62(8) . .
O5 Eu1 O8 69.52(8) 2_666 .
O6 Eu1 N1 76.40(8) . .
O1 Eu1 N1 127.44(8) 2_666 .
O2 Eu1 N1 75.82(8) . .
O7 Eu1 N1 72.21(8) . .
O5 Eu1 N1 138.89(8) 2_666 .
O8 Eu1 N1 121.17(8) . .
O6 Eu1 N2 87.21(8) . .
O1 Eu1 N2 74.13(8) 2_666 .
O2 Eu1 N2 137.42(8) . .
O7 Eu1 N2 92.56(8) . .
O5 Eu1 N2 141.97(8) 2_666 .
O8 Eu1 N2 72.67(8) . .
N1 Eu1 N2 61.98(8) . .
O6 Eu1 O6 75.12(7) . 2_666
O1 Eu1 O6 70.95(7) 2_666 2_666
O2 Eu1 O6 69.21(7) . 2_666
O7 Eu1 O6 120.00(7) . 2_666
O5 Eu1 O6 50.13(7) 2_666 2_666
O8 Eu1 O6 99.92(7) . 2_666
N1 Eu1 O6 138.74(7) . 2_666
N2 Eu1 O6 144.01(7) . 2_666
O6 Eu1 C22 100.35(8) . 2_666
O1 Eu1 C22 81.71(8) 2_666 2_666
O2 Eu1 C22 70.86(8) . 2_666
O7 Eu1 C22 96.58(8) . 2_666
O5 Eu1 C22 24.57(8) 2_666 2_666
O8 Eu1 C22 83.94(8) . 2_666
N1 Eu1 C22 146.35(8) . 2_666
N2 Eu1 C22 151.62(8) . 2_666
O6 Eu1 C22 25.55(7) 2_666 2_666
O6 Eu1 Eu1 40.33(5) . 2_666
O1 Eu1 Eu1 67.53(5) 2_666 2_666
O2 Eu1 Eu1 68.38(5) . 2_666
O7 Eu1 Eu1 144.56(6) . 2_666
O5 Eu1 Eu1 84.55(5) 2_666 2_666
O8 Eu1 Eu1 123.66(6) . 2_666
N1 Eu1 Eu1 111.38(6) . 2_666
N2 Eu1 Eu1 120.87(6) . 2_666
O6 Eu1 Eu1 34.79(4) 2_666 2_666
C22 Eu1 Eu1 60.13(6) 2_666 2_666
O1 C1 O2 124.6(3) . .
O1 C1 C2 118.7(3) . .
O2 C1 C2 116.6(3) . .
C3 C2 C7 118.4(3) . .
C3 C2 C1 118.4(3) . .
C7 C2 C1 123.3(3) . .
C2 C3 C4 121.4(3) . .
C2 C3 H3 119.3 . .
C4 C3 H3 119.3 . .
C5 C4 C3 119.3(3) . .
C5 C4 H4 120.4 . .
C3 C4 H4 120.4 . .
C4 C5 C6 121.0(3) . .
C4 C5 H5 119.5 . .
C6 C5 H5 119.5 . .
C5 C6 C7 120.1(3) . .
C5 C6 H6 120.0 . .
C7 C6 H6 120.0 . .
O3 C7 C6 121.4(3) . .
O3 C7 C2 118.8(3) . .
C6 C7 C2 119.8(3) . .
O3 C8 C9 108.3(3) . .
O3 C8 H8A 110.0 . .
C9 C8 H8A 110.0 . .
O3 C8 H8B 110.0 . .
C9 C8 H8B 110.0 . .
H8A C8 H8B 108.4 . .
C10 C9 C14 119.9(3) . .
C10 C9 C8 120.8(3) . .
C14 C9 C8 119.3(3) . .
C11 C10 C9 118.6(3) . .
C11 C10 C24 119.5(3) . .
C9 C10 C24 121.9(3) . .
C10 C11 C12 122.8(3) . .
C10 C11 H11 118.6 . .
C12 C11 H11 118.6 . .
C11 C12 C13 118.5(3) . .
C11 C12 C25 118.4(3) . .
C13 C12 C25 123.1(4) . .
C12 C13 C14 120.2(3) . .
C12 C13 C15 121.3(3) . .
C14 C13 C15 118.5(3) . .
C13 C14 C9 119.8(3) . .
C13 C14 C23 119.9(3) . .
C9 C14 C23 120.3(3) . .
O4 C15 C13 105.6(3) . .
O4 C15 H15A 110.6 . .
C13 C15 H15A 110.6 . .
O4 C15 H15B 110.6 . .
C13 C15 H15B 110.6 . .
H15A C15 H15B 108.8 . .
O4 C16 C17 124.7(3) . .
O4 C16 C21 115.4(3) . .
C17 C16 C21 120.0(3) . .
C18 C17 C16 118.9(4) . .
C18 C17 H17 120.5 . .
C16 C17 H17 120.5 . .
C19 C18 C17 121.7(3) . .
C19 C18 H18 119.2 . .
C17 C18 H18 119.2 . .
C18 C19 C20 119.2(3) . .
C18 C19 H19 120.4 . .
C20 C19 H19 120.4 . .
C21 C20 C19 120.5(4) . .
C21 C20 H20 119.8 . .
C19 C20 H20 119.8 . .
C20 C21 C16 119.6(3) . .
C20 C21 C22 119.9(3) . .
C16 C21 C22 120.5(3) . .
O5 C22 O6 120.9(3) . .
O5 C22 C21 120.8(3) . .
O6 C22 C21 118.3(3) . .
O5 C22 Eu1 55.91(15) . 2_666
O6 C22 Eu1 64.97(15) . 2_666
C21 C22 Eu1 176.7(2) . 2_666
C14 C23 H23A 109.5 . .
C14 C23 H23B 109.5 . .
H23A C23 H23B 109.5 . .
C14 C23 H23C 109.5 . .
H23A C23 H23C 109.5 . .
H23B C23 H23C 109.5 . .
C10 C24 H24A 109.5 . .
C10 C24 H24B 109.5 . .
H24A C24 H24B 109.5 . .
C10 C24 H24C 109.5 . .
H24A C24 H24C 109.5 . .
H24B C24 H24C 109.5 . .
C12 C25 H25A 109.5 . .
C12 C25 H25B 109.5 . .
H25A C25 H25B 109.5 . .
C12 C25 H25C 109.5 . .
H25A C25 H25C 109.5 . .
H25B C25 H25C 109.5 . .
N1 C26 C27 123.7(3) . .
N1 C26 H26 118.1 . .
C27 C26 H26 118.1 . .
C28 C27 C26 119.4(4) . .
C28 C27 H27 120.3 . .
C26 C27 H27 120.3 . .
C27 C28 C29 119.3(3) . .
C27 C28 H28 120.3 . .
C29 C28 H28 120.3 . .
C28 C29 C30 117.8(3) . .
C28 C29 C31 122.8(3) . .
C30 C29 C31 119.4(4) . .
N1 C30 C29 122.3(3) . .
N1 C30 C34 118.3(3) . .
C29 C30 C34 119.4(3) . .
C32 C31 C29 120.7(4) . .
C32 C31 H31 119.6 . .
C29 C31 H31 119.6 . .
C31 C32 C33 121.9(4) . .
C31 C32 H32 119.0 . .
C33 C32 H32 119.0 . .
C35 C33 C34 117.9(3) . .
C35 C33 C32 123.0(3) . .
C34 C33 C32 119.0(4) . .
N2 C34 C33 122.3(3) . .
N2 C34 C30 118.2(3) . .
C33 C34 C30 119.5(3) . .
C36 C35 C33 119.7(3) . .
C36 C35 H35 120.2 . .
C33 C35 H35 120.2 . .
C35 C36 C37 119.0(4) . .
C35 C36 H36 120.5 . .
C37 C36 H36 120.5 . .
N2 C37 C36 123.6(4) . .
N2 C37 H37 118.2 . .
C36 C37 H37 118.2 . .
O8 C38 H38A 109.5 . .
O8 C38 H38B 109.5 . .
H38A C38 H38B 109.5 . .
O8 C38 H38C 109.5 . .
H38A C38 H38C 109.5 . .
H38B C38 H38C 109.5 . .
O7 C39 H39A 109.5 . .
O7 C39 H39B 109.5 . .
H39A C39 H39B 109.5 . .
O7 C39 H39C 109.5 . .
H39A C39 H39C 109.5 . .
H39B C39 H39C 109.5 . .
O9 C40 H40A 109.5 . .
O9 C40 H40B 109.5 . .
H40A C40 H40B 109.5 . .
O9 C40 H40C 109.5 . .
H40A C40 H40C 109.5 . .
H40B C40 H40C 109.5 . .
O10 C41 H41A 109.5 . .
O10 C41 H41B 109.5 . .
H41A C41 H41B 109.5 . .
O10 C41 H41C 109.5 . .
H41A C41 H41C 109.5 . .
H41B C41 H41C 109.5 . .
O11 C42 H42A 109.5 . .
O11 C42 H42B 109.5 . .
H42A C42 H42B 109.5 . .
O11 C42 H42C 109.5 . .
H42A C42 H42C 109.5 . .
H42B C42 H42C 109.5 . .
C26 N1 C30 117.3(3) . .
C26 N1 Eu1 121.7(2) . .
C30 N1 Eu1 120.8(2) . .
C37 N2 C34 117.6(3) . .
C37 N2 Eu1 121.6(2) . .
C34 N2 Eu1 120.6(2) . .
C1 O1 Eu1 138.04(19) . 2_666
C1 O2 Eu1 137.89(19) . .
C7 O3 C8 115.9(2) . .
C16 O4 C15 118.6(3) . .
C22 O5 Eu1 99.51(18) . 2_666
C22 O6 Eu1 162.9(2) . .
C22 O6 Eu1 89.48(17) . 2_666
Eu1 O6 Eu1 104.88(7) . 2_666
C39 O7 Eu1 131.1(3) . .
C38 O8 Eu1 128.9(2) . .
C40 O9 H9 109.5 . .
C41 O10 H10 109.5 . .
C42 O11 H11A 109.5 . .

loop_
_geom_bond_atom_site_label_1
_geom_bond_atom_site_label_2
_geom_bond_distance
_geom_bond_site_symmetry_2
Eu1 O6 2.349(2) .
Eu1 O1 2.351(2) 2_666
Eu1 O2 2.359(2) .
Eu1 O7 2.425(2) .
Eu1 O5 2.470(2) 2_666
Eu1 O8 2.566(2) .
Eu1 N1 2.639(3) .
Eu1 N2 2.647(3) .
Eu1 O6 2.665(2) 2_666
Eu1 C22 2.941(3) 2_666
Eu1 Eu1 3.9795(3) 2_666
C1 O1 1.255(4) .
C1 O2 1.260(3) .
C1 C2 1.496(4) .
C2 C3 1.387(4) .
C2 C7 1.409(4) .
C3 C4 1.389(5) .
C3 H3 0.9300 .
C4 C5 1.369(5) .
C4 H4 0.9300 .
C5 C6 1.379(5) .
C5 H5 0.9300 .
C6 C7 1.389(4) .
C6 H6 0.9300 .
C7 O3 1.372(4) .
C8 O3 1.458(4) .
C8 C9 1.494(5) .
C8 H8A 0.9700 .
C8 H8B 0.9700 .
C9 C10 1.399(5) .
C9 C14 1.409(5) .
C10 C11 1.386(5) .
C10 C24 1.507(5) .
C11 C12 1.388(5) .
C11 H11 0.9300 .
C12 C13 1.395(5) .
C12 C25 1.513(5) .
C13 C14 1.404(5) .
C13 C15 1.508(5) .
C14 C23 1.511(5) .
C15 O4 1.443(4) .
C15 H15A 0.9700 .
C15 H15B 0.9700 .
C16 O4 1.363(4) .
C16 C17 1.389(5) .
C16 C21 1.391(5) .
C17 C18 1.384(6) .
C17 H17 0.9300 .
C18 C19 1.359(6) .
C18 H18 0.9300 .
C19 C20 1.392(5) .
C19 H19 0.9300 .
C20 C21 1.377(4) .
C20 H20 0.9300 .
C21 C22 1.506(4) .
C22 O5 1.240(4) .
C22 O6 1.269(4) .
C22 Eu1 2.941(3) 2_666
C23 H23A 0.9600 .
C23 H23B 0.9600 .
C23 H23C 0.9600 .
C24 H24A 0.9600 .
C24 H24B 0.9600 .
C24 H24C 0.9600 .
C25 H25A 0.9600 .
C25 H25B 0.9600 .
C25 H25C 0.9600 .
C26 N1 1.327(4) .
C26 C27 1.390(5) .
C26 H26 0.9300 .
C27 C28 1.354(6) .
C27 H27 0.9300 .
C28 C29 1.402(6) .
C28 H28 0.9300 .
C29 C30 1.408(5) .
C29 C31 1.441(5) .
C30 N1 1.360(4) .
C30 C34 1.436(5) .
C31 C32 1.333(6) .
C31 H31 0.9300 .
C32 C33 1.426(6) .
C32 H32 0.9300 .
C33 C35 1.388(6) .
C33 C34 1.415(5) .
C34 N2 1.358(4) .
C35 C36 1.363(6) .
C35 H35 0.9300 .
C36 C37 1.397(5) .
C36 H36 0.9300 .
C37 N2 1.324(4) .
C37 H37 0.9300 .
C38 O8 1.428(4) .
C38 H38A 0.9600 .
C38 H38B 0.9600 .
C38 H38C 0.9600 .
C39 O7 1.413(5) .
C39 H39A 0.9600 .
C39 H39B 0.9600 .
C39 H39C 0.9600 .
C40 O9 1.340(8) .
C40 H40A 0.9600 .
C40 H40B 0.9600 .
C40 H40C 0.9600 .
C41 O10 1.376(7) .
C41 H41A 0.9600 .
C41 H41B 0.9600 .
C41 H41C 0.9600 .
C42 O11 1.338(7) .
C42 H42A 0.9600 .
C42 H42B 0.9600 .
C42 H42C 0.9600 .
O1 Eu1 2.351(2) 2_666
O5 Eu1 2.470(2) 2_666
O6 Eu1 2.665(2) 2_666
O9 H9 0.8200 .
O10 H10 0.8200 .
O11 H11A 0.8200 .

loop_
_geom_torsion_atom_site_label_1
_geom_torsion_atom_site_label_2
_geom_torsion_atom_site_label_3
_geom_torsion_atom_site_label_4
_geom_torsion
_geom_torsion_site_symmetry_1
_geom_torsion_site_symmetry_4
O1 C1 C2 C3 -151.5(3) . .
O2 C1 C2 C3 26.6(4) . .
O1 C1 C2 C7 28.2(4) . .
O2 C1 C2 C7 -153.7(3) . .
C7 C2 C3 C4 -1.4(5) . .
C1 C2 C3 C4 178.4(3) . .
C2 C3 C4 C5 -0.8(6) . .
C3 C4 C5 C6 1.6(6) . .
C4 C5 C6 C7 -0.2(6) . .
C5 C6 C7 O3 176.4(3) . .
C5 C6 C7 C2 -2.0(5) . .
C3 C2 C7 O3 -175.7(3) . .
C1 C2 C7 O3 4.6(4) . .
C3 C2 C7 C6 2.8(5) . .
C1 C2 C7 C6 -177.0(3) . .
O3 C8 C9 C10 -120.2(3) . .
O3 C8 C9 C14 61.5(4) . .
C14 C9 C10 C11 2.5(5) . .
C8 C9 C10 C11 -175.8(3) . .
C14 C9 C10 C24 -177.4(3) . .
C8 C9 C10 C24 4.3(5) . .
C9 C10 C11 C12 -4.0(5) . .
C24 C10 C11 C12 175.9(3) . .
C10 C11 C12 C13 0.7(5) . .
C10 C11 C12 C25 -178.7(4) . .
C11 C12 C13 C14 4.2(5) . .
C25 C12 C13 C14 -176.4(3) . .
C11 C12 C13 C15 -172.6(3) . .
C25 C12 C13 C15 6.8(5) . .
C12 C13 C14 C9 -5.7(5) . .
C15 C13 C14 C9 171.2(3) . .
C12 C13 C14 C23 174.1(3) . .
C15 C13 C14 C23 -9.0(5) . .
C10 C9 C14 C13 2.2(5) . .
C8 C9 C14 C13 -179.5(3) . .
C10 C9 C14 C23 -177.6(3) . .
C8 C9 C14 C23 0.7(5) . .
C12 C13 C15 O4 115.3(4) . .
C14 C13 C15 O4 -61.5(4) . .
O4 C16 C17 C18 176.5(3) . .
C21 C16 C17 C18 -3.5(5) . .
C16 C17 C18 C19 0.3(6) . .
C17 C18 C19 C20 2.4(6) . .
C18 C19 C20 C21 -2.0(6) . .
C19 C20 C21 C16 -1.1(5) . .
C19 C20 C21 C22 179.9(3) . .
O4 C16 C21 C20 -176.1(3) . .
C17 C16 C21 C20 3.9(5) . .
O4 C16 C21 C22 2.9(4) . .
C17 C16 C21 C22 -177.2(3) . .
C20 C21 C22 O5 105.1(4) . .
C16 C21 C22 O5 -73.9(4) . .
C20 C21 C22 O6 -74.0(4) . .
C16 C21 C22 O6 107.0(3) . .
C20 C21 C22 Eu1 103(4) . 2_666
C16 C21 C22 Eu1 -76(4) . 2_666
N1 C26 C27 C28 1.2(6) . .
C26 C27 C28 C29 0.9(6) . .
C27 C28 C29 C30 -2.0(6) . .
C27 C28 C29 C31 178.6(4) . .
C28 C29 C30 N1 1.3(5) . .
C31 C29 C30 N1 -179.3(3) . .
C28 C29 C30 C34 -178.4(3) . .
C31 C29 C30 C34 1.0(5) . .
C28 C29 C31 C32 178.8(4) . .
C30 C29 C31 C32 -0.5(6) . .
C29 C31 C32 C33 -0.7(7) . .
C31 C32 C33 C35 -175.9(4) . .
C31 C32 C33 C34 1.4(6) . .
C35 C33 C34 N2 -1.3(5) . .
C32 C33 C34 N2 -178.7(3) . .
C35 C33 C34 C30 176.5(3) . .
C32 C33 C34 C30 -0.9(5) . .
N1 C30 C34 N2 -2.1(4) . .
C29 C30 C34 N2 177.7(3) . .
N1 C30 C34 C33 180.0(3) . .
C29 C30 C34 C33 -0.3(5) . .
C34 C33 C35 C36 -0.2(6) . .
C32 C33 C35 C36 177.1(4) . .
C33 C35 C36 C37 1.1(6) . .
C35 C36 C37 N2 -0.4(6) . .
C27 C26 N1 C30 -1.9(5) . .
C27 C26 N1 Eu1 173.6(3) . .
C29 C30 N1 C26 0.6(5) . .
C34 C30 N1 C26 -179.7(3) . .
C29 C30 N1 Eu1 -175.0(2) . .
C34 C30 N1 Eu1 4.8(4) . .
O6 Eu1 N1 C26 -85.1(3) . .
O1 Eu1 N1 C26 -142.1(2) 2_666 .
O2 Eu1 N1 C26 -5.1(3) . .
O7 Eu1 N1 C26 77.9(3) . .
O5 Eu1 N1 C26 42.5(3) 2_666 .
O8 Eu1 N1 C26 136.6(3) . .
N2 Eu1 N1 C26 -179.2(3) . .
O6 Eu1 N1 C26 -37.6(3) 2_666 .
C22 Eu1 N1 C26 3.2(3) 2_666 .
Eu1 Eu1 N1 C26 -64.6(3) 2_666 .
O6 Eu1 N1 C30 90.3(2) . .
O1 Eu1 N1 C30 33.3(3) 2_666 .
O2 Eu1 N1 C30 170.3(2) . .
O7 Eu1 N1 C30 -106.8(2) . .
O5 Eu1 N1 C30 -142.2(2) 2_666 .
O8 Eu1 N1 C30 -48.1(3) . .
N2 Eu1 N1 C30 -3.8(2) . .
O6 Eu1 N1 C30 137.7(2) 2_666 .
C22 Eu1 N1 C30 178.6(2) 2_666 .
Eu1 Eu1 N1 C30 110.7(2) 2_666 .
C36 C37 N2 C34 -1.1(5) . .
C36 C37 N2 Eu1 -175.4(3) . .
C33 C34 N2 C37 1.9(5) . .
C30 C34 N2 C37 -175.9(3) . .
C33 C34 N2 Eu1 176.3(2) . .
C30 C34 N2 Eu1 -1.6(4) . .
O6 Eu1 N2 C37 100.8(3) . .
O1 Eu1 N2 C37 26.7(3) 2_666 .
O2 Eu1 N2 C37 168.4(2) . .
O7 Eu1 N2 C37 -114.9(3) . .
O5 Eu1 N2 C37 -48.3(3) 2_666 .
O8 Eu1 N2 C37 -41.9(3) . .
N1 Eu1 N2 C37 176.8(3) . .
O6 Eu1 N2 C37 41.1(3) 2_666 .
C22 Eu1 N2 C37 -6.0(4) 2_666 .
Eu1 Eu1 N2 C37 77.5(3) 2_666 .
O6 Eu1 N2 C34 -73.4(2) . .
O1 Eu1 N2 C34 -147.4(2) 2_666 .
O2 Eu1 N2 C34 -5.8(3) . .
O7 Eu1 N2 C34 71.0(2) . .
O5 Eu1 N2 C34 137.5(2) 2_666 .
O8 Eu1 N2 C34 144.0(2) . .
N1 Eu1 N2 C34 2.7(2) . .
O6 Eu1 N2 C34 -133.1(2) 2_666 .
C22 Eu1 N2 C34 179.9(2) 2_666 .
Eu1 Eu1 N2 C34 -96.7(2) 2_666 .
O2 C1 O1 Eu1 -27.1(5) . 2_666
C2 C1 O1 Eu1 150.8(2) . 2_666
O1 C1 O2 Eu1 9.4(5) . .
C2 C1 O2 Eu1 -168.54(19) . .
O6 Eu1 O2 C1 -38.7(3) . .
O1 Eu1 O2 C1 11.9(3) 2_666 .
O7 Eu1 O2 C1 168.2(3) . .
O5 Eu1 O2 C1 92.4(3) 2_666 .
O8 Eu1 O2 C1 119.9(3) . .
N1 Eu1 O2 C1 -117.7(3) . .
N2 Eu1 O2 C1 -110.0(3) . .
O6 Eu1 O2 C1 40.0(3) 2_666 .
C22 Eu1 O2 C1 67.2(3) 2_666 .
Eu1 Eu1 O2 C1 2.7(3) 2_666 .
C6 C7 O3 C8 -33.2(4) . .
C2 C7 O3 C8 145.2(3) . .
C9 C8 O3 C7 -147.7(3) . .
C17 C16 O4 C15 -5.3(5) . .
C21 C16 O4 C15 174.6(3) . .
C13 C15 O4 C16 -171.1(3) . .
O6 C22 O5 Eu1 -0.7(3) . 2_666
C21 C22 O5 Eu1 -179.8(2) . 2_666
O5 C22 O6 Eu1 -146.9(5) . .
C21 C22 O6 Eu1 32.2(8) . .
Eu1 C22 O6 Eu1 -147.6(7) 2_666 .
O5 C22 O6 Eu1 0.7(3) . 2_666
C21 C22 O6 Eu1 179.8(2) . 2_666
O1 Eu1 O6 C22 72.3(7) 2_666 .
O2 Eu1 O6 C22 -142.1(7) . .
O7 Eu1 O6 C22 -92.5(7) . .
O5 Eu1 O6 C22 155.4(7) 2_666 .
O8 Eu1 O6 C22 58.0(7) . .
N1 Eu1 O6 C22 -63.9(7) . .
N2 Eu1 O6 C22 -2.0(7) . .
O6 Eu1 O6 C22 146.3(7) 2_666 .
C22 Eu1 O6 C22 150.4(6) 2_666 .
Eu1 Eu1 O6 C22 146.3(7) 2_666 .
O1 Eu1 O6 Eu1 -74.05(8) 2_666 2_666
O2 Eu1 O6 Eu1 71.57(8) . 2_666
O7 Eu1 O6 Eu1 121.16(12) . 2_666
O5 Eu1 O6 Eu1 9.09(12) 2_666 2_666
O8 Eu1 O6 Eu1 -88.34(12) . 2_666
N1 Eu1 O6 Eu1 149.83(9) . 2_666
N2 Eu1 O6 Eu1 -148.34(9) . 2_666
O6 Eu1 O6 Eu1 0.0 2_666 2_666
C22 Eu1 O6 Eu1 4.10(9) 2_666 2_666
O6 Eu1 O7 C39 82.6(4) . .
O1 Eu1 O7 C39 -74.4(4) 2_666 .
O2 Eu1 O7 C39 131.7(4) . .
O5 Eu1 O7 C39 -150.1(4) 2_666 .
O8 Eu1 O7 C39 -77.4(4) . .
N1 Eu1 O7 C39 53.3(4) . .
N2 Eu1 O7 C39 -6.2(4) . .
O6 Eu1 O7 C39 -170.2(4) 2_666 .
C22 Eu1 O7 C39 -159.3(4) 2_666 .
Eu1 Eu1 O7 C39 155.3(4) 2_666 .
O6 Eu1 O8 C38 156.0(3) . .
O1 Eu1 O8 C38 140.9(3) 2_666 .
O2 Eu1 O8 C38 8.2(3) . .
O7 Eu1 O8 C38 -41.3(3) . .
O5 Eu1 O8 C38 36.7(3) 2_666 .
N1 Eu1 O8 C38 -98.8(3) . .
N2 Eu1 O8 C38 -139.0(3) . .
O6 Eu1 O8 C38 77.3(3) 2_666 .
C22 Eu1 O8 C38 57.2(3) 2_666 .
Eu1 Eu1 O8 C38 105.0(3) 2_666 .
